data_7121765
loop_
_publ_author_name
'Abe, Hideki'
'Fujimaki, Mitsuru'
'Nakagawa, Eri'
'Kobayashi, Toyoharu'
'Ito, Hisanaka'

_publ_section_title
;
 Enantioselective total synthesis of sagittacin E and related natural
 products.
;
_journal_issue 48
_journal_name_full 'Chemical communications (Cambridge, England)'
_journal_page_first 6165
_journal_page_last 6168
_journal_paper_doi 10.1039/c8cc03438a
_journal_volume 54
_journal_year 2018
_chemical_absolute_configuration unk
_chemical_formula_moiety 'C16 H20 O5'
_chemical_formula_sum 'C16 H20 O5'
_chemical_formula_weight 292.32
_space_group_crystal_system monoclinic
_space_group_IT_number 4
_space_group_name_Hall 'P 2yb'
_space_group_name_H-M_alt 'P 1 21 1'
_symmetry_space_group_name_Hall 'P 2yb'
_symmetry_space_group_name_H-M 'P 1 21 1'
_atom_sites_solution_hydrogens geom
_audit_creation_date 2017-09-04
_audit_creation_method SHELXL-2014
_audit_update_record
;
2018-04-09 deposited with the CCDC.
2018-05-23 downloaded from the CCDC.
;
_cell_angle_alpha 90
_cell_angle_beta 94.095(3)
_cell_angle_gamma 90
_cell_formula_units_Z 4
_cell_length_a 8.5141(19)
_cell_length_b 7.7265(17)
_cell_length_c 22.836(5)
_cell_measurement_reflns_used 3150
_cell_measurement_temperature 90
_cell_measurement_theta_max 27.58
_cell_measurement_theta_min 2.40
_cell_volume 1498.4(6)
_computing_cell_refinement 'APEX2 V2014.11-0 (Bruker AXS Inc.,2014)'
_computing_data_collection 'APEX2 V2014.11-0 (Bruker AXS Inc.,2014)'
_computing_data_reduction 'SAINT V8.34a (Bruker AXS Inc., 2013)'
_computing_molecular_graphics 'Platon (A.L.Spek, 2003)'
_computing_publication_material
;
pubCIF (Westrip, 2010) and enCIFer (Allen et al. 2004)
;
_computing_structure_refinement 'SHELXL-2014/7 (Sheldrick, 2014)'
_computing_structure_solution 'SHELXTL XT Intrinsic Phasing (Sheldrick, 2013)'
_diffrn_ambient_temperature 90
_diffrn_detector_area_resol_mean 8.333
_diffrn_measured_fraction_theta_full 0.997
_diffrn_measured_fraction_theta_max 0.997
_diffrn_measurement_device_type 'Bruker SMART APEX II CCD'
_diffrn_measurement_method 'phi and omega scans'
_diffrn_radiation_monochromator 'Bruker Helios multilayer confocal mirror'
_diffrn_radiation_type MoK\a
_diffrn_radiation_wavelength 0.71073
_diffrn_reflns_av_R_equivalents 0.0257
_diffrn_reflns_av_unetI/netI 0.0447
_diffrn_reflns_Laue_measured_fraction_full 0.997
_diffrn_reflns_Laue_measured_fraction_max 0.997
_diffrn_reflns_limit_h_max 9
_diffrn_reflns_limit_h_min -10
_diffrn_reflns_limit_k_max 8
_diffrn_reflns_limit_k_min -9
_diffrn_reflns_limit_l_max 21
_diffrn_reflns_limit_l_min -27
_diffrn_reflns_number 6880
_diffrn_reflns_point_group_measured_fraction_full 0.997
_diffrn_reflns_point_group_measured_fraction_max 0.853
_diffrn_reflns_theta_full 25.000
_diffrn_reflns_theta_max 25.025
_diffrn_reflns_theta_min 1.788
_diffrn_source 'rotating anode'
_diffrn_source_type 'Bruker TXS fine-focus rotating anode'
_exptl_absorpt_coefficient_mu 0.096
_exptl_absorpt_correction_T_max 0.988
_exptl_absorpt_correction_T_min 0.824
_exptl_absorpt_correction_type numerical
_exptl_absorpt_process_details
;
Crystal Faces plugin in Bruker APEX2 software
;
_exptl_crystal_colour colurless
_exptl_crystal_density_diffrn 1.296
_exptl_crystal_description block
_exptl_crystal_F_000 624
_exptl_crystal_size_max 0.243
_exptl_crystal_size_mid 0.241
_exptl_crystal_size_min 0.128
_refine_diff_density_max 0.232
_refine_diff_density_min -0.191
_refine_diff_density_rms 0.042
_refine_ls_abs_structure_details
;
 Flack x determined using 1384 quotients [(I+)-(I-)]/[(I+)+(I-)]
 (Parsons, Flack and Wagner, Acta Cryst. B69 (2013) 249-259).
;
_refine_ls_abs_structure_Flack -0.1(6)
_refine_ls_extinction_method none
_refine_ls_goodness_of_fit_ref 1.048
_refine_ls_hydrogen_treatment constr
_refine_ls_matrix_type full
_refine_ls_number_parameters 425
_refine_ls_number_reflns 4520
_refine_ls_number_restraints 367
_refine_ls_restrained_S_all 1.056
_refine_ls_R_factor_all 0.0445
_refine_ls_R_factor_gt 0.0400
_refine_ls_shift/su_max 0.001
_refine_ls_shift/su_mean 0.000
_refine_ls_structure_factor_coef Fsqd
_refine_ls_weighting_details 'w=1/[\s^2^(Fo^2^)+(0.0480P)^2^+0.3624P] where P=(Fo^2^+2Fc^2^)/3'
_refine_ls_weighting_scheme calc
_refine_ls_wR_factor_gt 0.0984
_refine_ls_wR_factor_ref 0.1012
_reflns_Friedel_coverage 0.583
_reflns_Friedel_fraction_full 0.686
_reflns_Friedel_fraction_max 0.684
_reflns_number_gt 4113
_reflns_number_total 4520
_reflns_threshold_expression 'I > 2\s(I)'
_cod_data_source_file c8cc03438a2.cif
_cod_data_source_block P21m_a
_cod_depositor_comments 'Adding full bibliography for 7121764--7121766.cif.'
_cod_database_code 7121765
_shelx_space_group_comment
;
The symmetry employed for this shelxl refinement is uniquely defined
by the following loop, which should always be used as a source of
symmetry information in preference to the above space-group names.
They are only intended as comments.
;
_shelx_estimated_absorpt_t_min 0.977
_shelx_estimated_absorpt_t_max 0.988

loop_
_space_group_symop_operation_xyz
'x, y, z'
'-x, y+1/2, -z'

loop_
_atom_site_label
_atom_site_type_symbol
_atom_site_fract_x
_atom_site_fract_y
_atom_site_fract_z
_atom_site_U_iso_or_equiv
_atom_site_adp_type
_atom_site_occupancy
_atom_site_site_symmetry_order
_atom_site_calc_flag
_atom_site_refinement_flags_posn
_atom_site_refinement_flags_adp
_atom_site_refinement_flags_occupancy
_atom_site_disorder_assembly
_atom_site_disorder_group
C1 C 0.0948(3) 0.6114(4) 0.48195(12) 0.0184(6) Uani 1 1 d . U . . .
C2 C -0.0071(3) 0.5949(5) 0.53029(12) 0.0210(6) Uani 1 1 d . U . . .
H2 H -0.1165 0.5792 0.5204 0.025 Uiso 1 1 calc R U . . .
C3 C 0.0400(3) 0.5999(4) 0.58724(12) 0.0184(6) Uani 1 1 d . U . . .
C4 C -0.0812(3) 0.5650(5) 0.63144(13) 0.0231(7) Uani 1 1 d . U . . .
H4 H -0.1828 0.5280 0.6105 0.028 Uiso 1 1 calc R U . . .
C5 C -0.0246(4) 0.4278(5) 0.67486(13) 0.0277(7) Uani 1 1 d . U . . .
H5A H -0.0222 0.3147 0.6546 0.033 Uiso 1 1 calc R U . . .
H5B H -0.0996 0.4185 0.7059 0.033 Uiso 1 1 calc R U . . .
C6 C 0.1382(4) 0.4678(5) 0.70293(13) 0.0282(7) Uani 1 1 d . U . . .
H6A H 0.1715 0.3737 0.7305 0.034 Uiso 1 1 calc R U . . .
H6B H 0.1342 0.5766 0.7257 0.034 Uiso 1 1 calc R U . . .
C7 C 0.2581(3) 0.4864(5) 0.65701(13) 0.0242(7) Uani 1 1 d . U . . .
H7 H 0.2590 0.3740 0.6353 0.029 Uiso 1 1 calc R U . . .
C8 C 0.2103(3) 0.6295(5) 0.61073(12) 0.0192(6) Uani 1 1 d . U . . .
C9 C 0.3211(3) 0.6138(4) 0.56240(12) 0.0186(6) Uani 1 1 d . U . . .
H9 H 0.4285 0.6629 0.5721 0.022 Uiso 1 1 calc R U . . .
C10 C 0.2696(3) 0.6130(4) 0.49883(12) 0.0174(6) Uani 1 1 d . U . . .
C11 C -0.2260(3) 0.8259(5) 0.64575(13) 0.0245(7) Uani 1 1 d . U . . .
C12 C -0.2391(4) 0.9805(5) 0.68406(14) 0.0333(8) Uani 1 1 d . U . . .
H12A H -0.1763 1.0753 0.6694 0.050 Uiso 1 1 calc R U . . .
H12B H -0.2001 0.9517 0.7243 0.050 Uiso 1 1 calc R U . . .
H12C H -0.3496 1.0163 0.6837 0.050 Uiso 1 1 calc R U . . .
C13 C 0.4240(4) 0.5123(6) 0.68612(14) 0.0342(8) Uani 1 1 d . U . . .
H13A H 0.4276 0.6201 0.7087 0.051 Uiso 1 1 calc R U . . .
H13B H 0.4998 0.5184 0.6558 0.051 Uiso 1 1 calc R U . . .
H13C H 0.4509 0.4148 0.7124 0.051 Uiso 1 1 calc R U . . .
C14 C 0.2286(3) 0.8144(4) 0.63619(13) 0.0208(7) Uani 1 1 d . U . . .
H14A H 0.3406 0.8403 0.6447 0.031 Uiso 1 1 calc R U . . .
H14B H 0.1740 0.8223 0.6724 0.031 Uiso 1 1 calc R U . . .
H14C H 0.1828 0.8980 0.6075 0.031 Uiso 1 1 calc R U . . .
C15 C 0.3810(3) 0.6826(5) 0.45606(12) 0.0192(6) Uani 1 1 d . U . . .
C16 C 0.5391(3) 0.5975(5) 0.45646(14) 0.0248(7) Uani 1 1 d . U . . .
H16A H 0.6023 0.6549 0.4280 0.037 Uiso 1 1 calc R U . . .
H16B H 0.5257 0.4751 0.4459 0.037 Uiso 1 1 calc R U . . .
H16C H 0.5927 0.6067 0.4958 0.037 Uiso 1 1 calc R U . . .
C1B C 0.4127(3) 0.2007(5) 1.02176(12) 0.0207(6) Uani 1 1 d . U . . .
C2B C 0.5201(3) 0.1980(5) 0.97494(12) 0.0221(7) Uani 1 1 d . U . . .
H2B H 0.6298 0.1988 0.9859 0.026 Uiso 1 1 calc R U . . .
C3B C 0.4758(3) 0.1945(5) 0.91778(13) 0.0230(7) Uani 1 1 d . U . . .
C4B C 0.6036(4) 0.1818(6) 0.87508(13) 0.0321(8) Uani 1 1 d . U . . .
H4B H 0.7067 0.1605 0.8977 0.039 Uiso 1 1 calc R U . A 1
C5B C 0.5720(4) 0.0361(6) 0.83218(15) 0.0408(9) Uani 1 1 d . U . . .
H5B1 H 0.5874 -0.0756 0.8530 0.049 Uiso 1 1 calc R U . . .
H5B2 H 0.6486 0.0420 0.8016 0.049 Uiso 1 1 calc R U . . .
C6B C 0.4057(4) 0.0428(5) 0.80290(14) 0.0366(8) Uani 1 1 d . U . . .
H6B1 H 0.3888 -0.0580 0.7764 0.044 Uiso 1 1 calc R U . . .
H6B2 H 0.3932 0.1492 0.7788 0.044 Uiso 1 1 calc R U . . .
C7B C 0.2815(4) 0.0413(5) 0.84855(13) 0.0292(7) Uani 1 1 d . U . . .
H7B H 0.2987 -0.0671 0.8720 0.035 Uiso 1 1 calc R U . . .
C8B C 0.3059(3) 0.1959(5) 0.89250(12) 0.0212(6) Uani 1 1 d . U . . .
C9B C 0.1916(3) 0.1735(4) 0.93974(12) 0.0193(6) Uani 1 1 d . U . . .
H9B H 0.0816 0.2121 0.9283 0.023 Uiso 1 1 calc R U . . .
C10B C 0.2392(3) 0.1875(5) 1.00341(12) 0.0184(6) Uani 1 1 d . U . . .
C13B C 0.1157(4) 0.0306(6) 0.81891(14) 0.0381(9) Uani 1 1 d . U . . .
H13D H 0.0945 0.1339 0.7947 0.057 Uiso 1 1 calc R U . . .
H13E H 0.0392 0.0237 0.8489 0.057 Uiso 1 1 calc R U . . .
H13F H 0.1067 -0.0728 0.7940 0.057 Uiso 1 1 calc R U . . .
C14B C 0.2686(3) 0.3722(5) 0.86374(13) 0.0215(7) Uani 1 1 d . U . . .
H14D H 0.1559 0.3786 0.8517 0.032 Uiso 1 1 calc R U . . .
H14E H 0.3296 0.3858 0.8292 0.032 Uiso 1 1 calc R U . . .
H14F H 0.2964 0.4648 0.8919 0.032 Uiso 1 1 calc R U . . .
C15B C 0.1223(3) 0.2606(5) 1.04315(12) 0.0222(7) Uani 1 1 d . U . . .
C16B C -0.0281(4) 0.1643(5) 1.04707(15) 0.0329(8) Uani 1 1 d . U . . .
H16D H -0.0998 0.2326 1.0696 0.049 Uiso 1 1 calc R U . . .
H16E H -0.0068 0.0531 1.0667 0.049 Uiso 1 1 calc R U . . .
H16F H -0.0768 0.1440 1.0075 0.049 Uiso 1 1 calc R U . . .
O1 O 0.0439(2) 0.6137(4) 0.43090(8) 0.0238(5) Uani 1 1 d . U . . .
O2 O -0.1059(2) 0.7230(4) 0.66545(8) 0.0236(5) Uani 1 1 d . U . . .
O3 O -0.3100(3) 0.7953(4) 0.60239(10) 0.0378(6) Uani 1 1 d . U . . .
O4 O 0.3185(2) 0.4567(3) 0.52932(8) 0.0202(5) Uani 1 1 d . U . . .
O5 O 0.3411(2) 0.8035(4) 0.42488(9) 0.0273(5) Uani 1 1 d . U . . .
O1B O 0.4581(2) 0.2052(4) 1.07337(8) 0.0298(6) Uani 1 1 d . U . . .
O4B O 0.2032(2) 0.0222(4) 0.97604(8) 0.0233(5) Uani 1 1 d . U . . .
O5B O 0.1538(2) 0.3936(4) 1.06920(9) 0.0300(5) Uani 1 1 d . U . . .
O2B O 0.6083(6) 0.3604(10) 0.8460(4) 0.0249(14) Uani 0.583(12) 1 d D U P B 1
C11B C 0.7489(7) 0.4297(12) 0.8364(4) 0.0299(15) Uani 0.583(12) 1 d D U P B 1
O3B O 0.8709(5) 0.3540(8) 0.8508(4) 0.049(2) Uani 0.583(12) 1 d D U P B 1
C12B C 0.7337(14) 0.5995(16) 0.8066(7) 0.033(2) Uani 0.583(12) 1 d D U P B 1
H12D H 0.8195 0.6756 0.8216 0.050 Uiso 0.583(12) 1 calc R U P B 1
H12E H 0.6324 0.6518 0.8143 0.050 Uiso 0.583(12) 1 calc R U P B 1
H12F H 0.7392 0.5835 0.7643 0.050 Uiso 0.583(12) 1 calc R U P B 1
O2C O 0.6094(9) 0.3185(15) 0.8377(6) 0.0302(17) Uani 0.417(12) 1 d D U P B 2
C11C C 0.7389(10) 0.4159(16) 0.8488(6) 0.0303(18) Uani 0.417(12) 1 d D U P B 2
O3C O 0.8379(10) 0.3776(12) 0.8876(5) 0.057(3) Uani 0.417(12) 1 d D U P B 2
C12C C 0.7381(18) 0.572(2) 0.8115(10) 0.029(3) Uani 0.417(12) 1 d D U P B 2
H12X H 0.6985 0.6710 0.8330 0.043 Uiso 0.417(12) 1 calc R U P B 2
H12Y H 0.6698 0.5529 0.7757 0.043 Uiso 0.417(12) 1 calc R U P B 2
H12Z H 0.8454 0.5969 0.8009 0.043 Uiso 0.417(12) 1 calc R U P B 2

loop_
_atom_site_aniso_label
_atom_site_aniso_U_11
_atom_site_aniso_U_22
_atom_site_aniso_U_33
_atom_site_aniso_U_23
_atom_site_aniso_U_13
_atom_site_aniso_U_12
C1 0.0163(13) 0.0132(15) 0.0252(14) -0.0024(12) -0.0018(11) -0.0014(12)
C2 0.0124(12) 0.0195(17) 0.0306(15) -0.0033(13) -0.0011(11) -0.0014(12)
C3 0.0146(13) 0.0127(15) 0.0278(14) -0.0019(12) 0.0007(11) -0.0007(12)
C4 0.0215(14) 0.0213(17) 0.0271(14) -0.0073(12) 0.0061(12) -0.0040(13)
C5 0.0339(16) 0.0195(17) 0.0310(16) -0.0013(13) 0.0103(13) -0.0064(14)
C6 0.0378(17) 0.0215(17) 0.0252(15) 0.0040(12) 0.0031(13) -0.0004(15)
C7 0.0250(15) 0.0199(17) 0.0276(14) 0.0018(12) -0.0001(12) 0.0022(13)
C8 0.0145(13) 0.0167(15) 0.0257(14) 0.0000(12) -0.0026(11) -0.0008(12)
C9 0.0116(12) 0.0152(15) 0.0284(14) 0.0002(12) -0.0028(11) 0.0006(12)
C10 0.0140(12) 0.0129(14) 0.0250(13) -0.0004(11) -0.0009(10) 0.0017(12)
C11 0.0168(14) 0.0263(18) 0.0309(15) 0.0042(13) 0.0052(12) -0.0050(14)
C12 0.0344(17) 0.032(2) 0.0349(18) 0.0030(15) 0.0113(14) 0.0053(16)
C13 0.0326(17) 0.035(2) 0.0336(17) 0.0089(16) -0.0067(14) 0.0043(17)
C14 0.0162(13) 0.0162(17) 0.0290(15) -0.0027(13) -0.0038(11) -0.0026(13)
C15 0.0160(13) 0.0156(16) 0.0258(14) -0.0047(12) -0.0010(11) -0.0015(12)
C16 0.0149(14) 0.0167(18) 0.0437(17) -0.0012(14) 0.0084(13) 0.0009(13)
C1B 0.0186(14) 0.0159(15) 0.0272(14) 0.0022(12) -0.0008(11) 0.0037(12)
C2B 0.0111(13) 0.0225(17) 0.0326(15) 0.0086(13) 0.0013(11) 0.0031(12)
C3B 0.0172(14) 0.0206(16) 0.0315(14) 0.0062(13) 0.0048(11) 0.0054(13)
C4B 0.0226(15) 0.043(2) 0.0317(15) 0.0148(14) 0.0076(12) 0.0116(15)
C5B 0.0473(19) 0.043(2) 0.0342(17) 0.0104(16) 0.0205(15) 0.0231(18)
C6B 0.054(2) 0.0311(19) 0.0264(15) -0.0005(14) 0.0122(15) 0.0090(17)
C7B 0.0402(17) 0.0212(17) 0.0264(15) 0.0000(13) 0.0034(13) 0.0007(15)
C8B 0.0178(14) 0.0200(16) 0.0256(14) 0.0016(12) 0.0011(11) 0.0019(12)
C9B 0.0162(13) 0.0155(16) 0.0258(14) 0.0000(12) -0.0010(11) 0.0000(12)
C10B 0.0163(13) 0.0138(15) 0.0249(13) 0.0008(12) -0.0001(10) 0.0014(11)
C13B 0.051(2) 0.032(2) 0.0308(17) -0.0023(15) -0.0010(15) -0.0151(18)
C14B 0.0142(13) 0.0216(18) 0.0281(15) 0.0027(13) -0.0018(11) 0.0013(13)
C15B 0.0181(14) 0.0239(18) 0.0246(15) 0.0036(13) 0.0006(12) 0.0028(13)
C16B 0.0251(16) 0.025(2) 0.051(2) -0.0019(16) 0.0186(14) -0.0018(15)
O1 0.0182(10) 0.0280(14) 0.0249(11) -0.0012(9) -0.0008(8) -0.0012(10)
O2 0.0194(10) 0.0233(12) 0.0282(10) -0.0036(9) 0.0022(8) -0.0017(9)
O3 0.0245(11) 0.0358(16) 0.0515(14) -0.0040(12) -0.0089(11) -0.0011(11)
O4 0.0183(10) 0.0129(11) 0.0293(11) 0.0016(8) 0.0013(8) 0.0025(9)
O5 0.0197(10) 0.0244(13) 0.0380(12) 0.0084(10) 0.0034(9) 0.0006(10)
O1B 0.0212(11) 0.0410(15) 0.0264(11) 0.0014(10) -0.0025(9) 0.0070(11)
O4B 0.0228(10) 0.0201(12) 0.0272(11) 0.0001(9) 0.0041(8) -0.0009(9)
O5B 0.0188(10) 0.0315(14) 0.0400(13) -0.0128(11) 0.0033(9) 0.0001(10)
O2B 0.0160(18) 0.028(3) 0.031(3) 0.011(2) 0.0056(16) 0.0010(18)
C11B 0.018(2) 0.032(3) 0.040(3) -0.001(2) 0.000(2) -0.004(2)
O3B 0.015(2) 0.042(3) 0.088(5) 0.021(3) -0.001(2) -0.004(2)
C12B 0.032(4) 0.030(5) 0.038(4) -0.001(4) 0.006(4) -0.005(4)
O2C 0.019(2) 0.038(4) 0.034(3) 0.009(3) 0.004(2) 0.004(2)
C11C 0.018(3) 0.032(3) 0.040(4) -0.001(3) 0.002(3) 0.002(3)
O3C 0.033(4) 0.066(5) 0.070(5) 0.005(4) -0.017(4) 0.004(3)
C12C 0.021(5) 0.030(6) 0.036(5) -0.007(4) 0.005(4) -0.003(5)

loop_
_atom_type_symbol
_atom_type_description
_atom_type_scat_dispersion_real
_atom_type_scat_dispersion_imag
_atom_type_scat_source
C C 0.0033 0.0016 'International Tables Vol C Tables 4.2.6.8 and 6.1.1.4'
H H 0.0000 0.0000 'International Tables Vol C Tables 4.2.6.8 and 6.1.1.4'
O O 0.0106 0.0060 'International Tables Vol C Tables 4.2.6.8 and 6.1.1.4'

loop_
_geom_angle_atom_site_label_1
_geom_angle_atom_site_label_2
_geom_angle_atom_site_label_3
_geom_angle
O1 C1 C2 122.5(3)
O1 C1 C10 121.5(2)
C2 C1 C10 115.9(2)
C3 C2 C1 125.6(3)
C3 C2 H2 117.2
C1 C2 H2 117.2
C2 C3 C4 118.2(2)
C2 C3 C8 124.0(3)
C4 C3 C8 117.8(2)
O2 C4 C5 106.7(2)
O2 C4 C3 109.5(2)
C5 C4 C3 111.2(3)
O2 C4 H4 109.8
C5 C4 H4 109.8
C3 C4 H4 109.8
C4 C5 C6 112.0(3)
C4 C5 H5A 109.2
C6 C5 H5A 109.2
C4 C5 H5B 109.2
C6 C5 H5B 109.2
H5A C5 H5B 107.9
C5 C6 C7 111.4(2)
C5 C6 H6A 109.3
C7 C6 H6A 109.3
C5 C6 H6B 109.3
C7 C6 H6B 109.3
H6A C6 H6B 108.0
C6 C7 C13 110.9(3)
C6 C7 C8 112.2(2)
C13 C7 C8 112.9(3)
C6 C7 H7 106.8
C13 C7 H7 106.8
C8 C7 H7 106.8
C9 C8 C3 111.1(2)
C9 C8 C14 107.3(2)
C3 C8 C14 109.8(2)
C9 C8 C7 107.0(2)
C3 C8 C7 109.1(2)
C14 C8 C7 112.6(2)
O4 C9 C10 59.20(17)
O4 C9 C8 117.9(2)
C10 C9 C8 124.0(2)
O4 C9 H9 114.7
C10 C9 H9 114.7
C8 C9 H9 114.7
O4 C10 C9 58.40(17)
O4 C10 C15 116.0(2)
C9 C10 C15 118.4(2)
O4 C10 C1 111.2(2)
C9 C10 C1 117.8(2)
C15 C10 C1 119.4(2)
O3 C11 O2 123.5(3)
O3 C11 C12 125.2(3)
O2 C11 C12 111.4(3)
C11 C12 H12A 109.5
C11 C12 H12B 109.5
H12A C12 H12B 109.5
C11 C12 H12C 109.5
H12A C12 H12C 109.5
H12B C12 H12C 109.5
C7 C13 H13A 109.5
C7 C13 H13B 109.5
H13A C13 H13B 109.5
C7 C13 H13C 109.5
H13A C13 H13C 109.5
H13B C13 H13C 109.5
C8 C14 H14A 109.5
C8 C14 H14B 109.5
H14A C14 H14B 109.5
C8 C14 H14C 109.5
H14A C14 H14C 109.5
H14B C14 H14C 109.5
O5 C15 C16 123.9(3)
O5 C15 C10 119.5(3)
C16 C15 C10 116.5(3)
C15 C16 H16A 109.5
C15 C16 H16B 109.5
H16A C16 H16B 109.5
C15 C16 H16C 109.5
H16A C16 H16C 109.5
H16B C16 H16C 109.5
O1B C1B C2B 122.7(3)
O1B C1B C10B 120.6(3)
C2B C1B C10B 116.6(2)
C3B C2B C1B 124.8(3)
C3B C2B H2B 117.6
C1B C2B H2B 117.6
C2B C3B C4B 117.7(3)
C2B C3B C8B 124.6(3)
C4B C3B C8B 117.7(2)
O2C C4B C5B 100.6(6)
O2C C4B C3B 114.4(6)
C5B C4B C3B 111.4(3)
C5B C4B O2B 113.6(4)
C3B C4B O2B 105.2(4)
C5B C4B H4B 108.8
C3B C4B H4B 108.8
O2B C4B H4B 108.8
C4B C5B C6B 112.2(3)
C4B C5B H5B1 109.2
C6B C5B H5B1 109.2
C4B C5B H5B2 109.2
C6B C5B H5B2 109.2
H5B1 C5B H5B2 107.9
C5B C6B C7B 111.4(3)
C5B C6B H6B1 109.3
C7B C6B H6B1 109.3
C5B C6B H6B2 109.3
C7B C6B H6B2 109.3
H6B1 C6B H6B2 108.0
C13B C7B C6B 111.1(3)
C13B C7B C8B 113.8(3)
C6B C7B C8B 111.3(3)
C13B C7B H7B 106.8
C6B C7B H7B 106.8
C8B C7B H7B 106.8
C9B C8B C3B 111.8(2)
C9B C8B C14B 106.4(2)
C3B C8B C14B 109.3(3)
C9B C8B C7B 107.9(3)
C3B C8B C7B 108.6(3)
C14B C8B C7B 112.9(2)
O4B C9B C10B 59.34(18)
O4B C9B C8B 119.0(2)
C10B C9B C8B 123.0(2)
O4B C9B H9B 114.7
C10B C9B H9B 114.7
C8B C9B H9B 114.7
O4B C10B C9B 58.51(18)
O4B C10B C15B 117.6(2)
C9B C10B C15B 118.2(2)
O4B C10B C1B 110.7(2)
C9B C10B C1B 118.0(2)
C15B C10B C1B 118.9(2)
C7B C13B H13D 109.5
C7B C13B H13E 109.5
H13D C13B H13E 109.5
C7B C13B H13F 109.5
H13D C13B H13F 109.5
H13E C13B H13F 109.5
C8B C14B H14D 109.5
C8B C14B H14E 109.5
H14D C14B H14E 109.5
C8B C14B H14F 109.5
H14D C14B H14F 109.5
H14E C14B H14F 109.5
O5B C15B C16B 123.8(3)
O5B C15B C10B 118.9(3)
C16B C15B C10B 117.2(3)
C15B C16B H16D 109.5
C15B C16B H16E 109.5
H16D C16B H16E 109.5
C15B C16B H16F 109.5
H16D C16B H16F 109.5
H16E C16B H16F 109.5
C11 O2 C4 116.6(2)
C9 O4 C10 62.40(18)
C9B O4B C10B 62.15(19)
C11B O2B C4B 118.7(4)
O3B C11B O2B 121.2(5)
O3B C11B C12B 126.5(5)
O2B C11B C12B 112.3(5)
C11B C12B H12D 109.5
C11B C12B H12E 109.5
H12D C12B H12E 109.5
C11B C12B H12F 109.5
H12D C12B H12F 109.5
H12E C12B H12F 109.5
C11C O2C C4B 112.5(7)
O3C C11C O2C 121.2(5)
O3C C11C C12C 126.4(5)
O2C C11C C12C 112.3(5)
C11C C12C H12X 109.5
C11C C12C H12Y 109.5
H12X C12C H12Y 109.5
C11C C12C H12Z 109.5
H12X C12C H12Z 109.5
H12Y C12C H12Z 109.5

loop_
_geom_bond_atom_site_label_1
_geom_bond_atom_site_label_2
_geom_bond_distance
C1 O1 1.215(3)
C1 C2 1.457(4)
C1 C10 1.511(4)
C2 C3 1.334(4)
C2 H2 0.9500
C3 C4 1.518(4)
C3 C8 1.527(4)
C4 O2 1.470(4)
C4 C5 1.507(4)
C4 H4 1.0000
C5 C6 1.516(4)
C5 H5A 0.9900
C5 H5B 0.9900
C6 C7 1.522(4)
C6 H6A 0.9900
C6 H6B 0.9900
C7 C13 1.531(4)
C7 C8 1.563(4)
C7 H7 1.0000
C8 C9 1.507(4)
C8 C14 1.547(4)
C9 O4 1.428(4)
C9 C10 1.486(4)
C9 H9 1.0000
C10 O4 1.441(3)
C10 C15 1.508(4)
C11 O3 1.203(4)
C11 O2 1.347(4)
C11 C12 1.490(5)
C12 H12A 0.9800
C12 H12B 0.9800
C12 H12C 0.9800
C13 H13A 0.9800
C13 H13B 0.9800
C13 H13C 0.9800
C14 H14A 0.9800
C14 H14B 0.9800
C14 H14C 0.9800
C15 O5 1.209(4)
C15 C16 1.497(4)
C16 H16A 0.9800
C16 H16B 0.9800
C16 H16C 0.9800
C1B O1B 1.214(3)
C1B C2B 1.456(4)
C1B C10B 1.510(4)
C2B C3B 1.333(4)
C2B H2B 0.9500
C3B C4B 1.515(4)
C3B C8B 1.518(4)
C4B O2C 1.361(15)
C4B C5B 1.504(5)
C4B O2B 1.532(9)
C4B H4B 1.0000
C5B C6B 1.523(5)
C5B H5B1 0.9900
C5B H5B2 0.9900
C6B C7B 1.537(4)
C6B H6B1 0.9900
C6B H6B2 0.9900
C7B C13B 1.524(5)
C7B C8B 1.564(4)
C7B H7B 1.0000
C8B C9B 1.513(4)
C8B C14B 1.536(4)
C9B O4B 1.432(4)
C9B C10B 1.485(4)
C9B H9B 1.0000
C10B O4B 1.445(4)
C10B C15B 1.504(4)
C13B H13D 0.9800
C13B H13E 0.9800
C13B H13F 0.9800
C14B H14D 0.9800
C14B H14E 0.9800
C14B H14F 0.9800
C15B O5B 1.208(4)
C15B C16B 1.489(4)
C16B H16D 0.9800
C16B H16E 0.9800
C16B H16F 0.9800
O2B C11B 1.344(6)
C11B O3B 1.216(6)
C11B C12B 1.479(7)
C12B H12D 0.9800
C12B H12E 0.9800
C12B H12F 0.9800
O2C C11C 1.344(6)
C11C O3C 1.216(6)
C11C C12C 1.479(7)
C12C H12X 0.9800
C12C H12Y 0.9800
C12C H12Z 0.9800
